data_1556619
loop_
_publ_author_name
'Strassl, F.'
'Hoffmann, A.'
'Grimm-Lebsanft, B.'
'Rukser, D.'
'Biebl, F.'
'Tran, M.A.'
'Metz, F.'
'Rubhausen, M.'
'Herres-Pawlis, S.'

_publ_section_title
;
 Fluorescent Bis(guanidine) Copper Complexes as Precursors for
 Hydroxylation Catalysis
;
_journal_name_full Inorganics
_journal_page_first 114
_journal_paper_doi 10.3390/inorganics6040114
_journal_volume 6
_journal_year 2018
_chemical_formula_moiety 'C17 H26 Cl Cu N6'
_chemical_formula_sum 'C17 H26 Cl Cu N6'
_chemical_formula_weight 413.43
_space_group_IT_number 14
_space_group_name_Hall '-P 2ybc'
_space_group_name_H-M_alt 'P 1 21/c 1'
_symmetry_cell_setting monoclinic
_symmetry_space_group_name_H-M 'P 1 21/c 1'
_atom_sites_solution_hydrogens geom
_atom_sites_solution_primary direct
_atom_sites_solution_secondary difmap
_cell_angle_alpha 90.00
_cell_angle_beta 93.699(3)
_cell_angle_gamma 90.00
_cell_formula_units_Z 4
_cell_length_a 7.1451(10)
_cell_length_b 12.7869(17)
_cell_length_c 20.530(3)
_cell_measurement_reflns_used 2048
_cell_measurement_temperature 100(2)
_cell_measurement_theta_max 24.26
_cell_measurement_theta_min 2.55
_cell_volume 1871.8(5)
_computing_cell_refinement 'Bruker SAINT'
_computing_data_collection 'Bruker APES'
_computing_data_reduction 'Bruker SAINT'
_computing_molecular_graphics SHELXTL
_computing_publication_material 'SHELXTL and local programs'
_computing_structure_refinement 'SHELXL-97 (Sheldrick, 1997)'
_computing_structure_solution 'SHELXS-97 (Sheldrick, 1990)'
_diffrn_ambient_temperature 100(2)
_diffrn_measured_fraction_theta_full 0.999
_diffrn_measured_fraction_theta_max 0.999
_diffrn_measurement_device_type 'Bruker APEX CCD'
_diffrn_measurement_method '\w scans'
_diffrn_radiation_monochromator 'multi optical layers'
_diffrn_radiation_source microsource
_diffrn_radiation_type MoK\a
_diffrn_radiation_wavelength 0.71073
_diffrn_reflns_av_R_equivalents 0.1084
_diffrn_reflns_av_sigmaI/netI 0.0739
_diffrn_reflns_limit_h_max 8
_diffrn_reflns_limit_h_min -8
_diffrn_reflns_limit_k_max 15
_diffrn_reflns_limit_k_min -15
_diffrn_reflns_limit_l_max 24
_diffrn_reflns_limit_l_min -25
_diffrn_reflns_number 21427
_diffrn_reflns_theta_full 25.69
_diffrn_reflns_theta_max 25.69
_diffrn_reflns_theta_min 1.88
_exptl_absorpt_coefficient_mu 1.322
_exptl_absorpt_correction_T_max 0.8365
_exptl_absorpt_correction_T_min 0.6335
_exptl_absorpt_correction_type multi-scan
_exptl_absorpt_process_details 'SADABS-2014/5 - Bruker AXS area detector scaling and absorption correction'
_exptl_crystal_colour colourless
_exptl_crystal_density_diffrn 1.467
_exptl_crystal_density_meas ?
_exptl_crystal_density_method 'not measured'
_exptl_crystal_description plate
_exptl_crystal_F_000 864
_exptl_crystal_size_max 0.38
_exptl_crystal_size_mid 0.28
_exptl_crystal_size_min 0.14
_refine_diff_density_max 0.626
_refine_diff_density_min -0.401
_refine_diff_density_rms 0.090
_refine_ls_extinction_method none
_refine_ls_goodness_of_fit_ref 1.035
_refine_ls_hydrogen_treatment constr
_refine_ls_matrix_type full
_refine_ls_number_parameters 230
_refine_ls_number_reflns 3560
_refine_ls_number_restraints 0
_refine_ls_restrained_S_all 1.035
_refine_ls_R_factor_all 0.0562
_refine_ls_R_factor_gt 0.0414
_refine_ls_shift/su_max 0.001
_refine_ls_shift/su_mean 0.000
_refine_ls_structure_factor_coef Fsqd
_refine_ls_weighting_details 'calc w=1/[\s^2^(Fo^2^)+(0.0000P)^2^+2.9516P] where P=(Fo^2^+2Fc^2^)/3'
_refine_ls_weighting_scheme calc
_refine_ls_wR_factor_gt 0.0980
_refine_ls_wR_factor_ref 0.1059
_reflns_number_gt 2876
_reflns_number_total 3560
_reflns_threshold_expression >2sigma(I)
_cod_data_source_file C3.cif
_cod_data_source_block u17_19_pl
_cod_depositor_comments
;
The following automatic conversions were performed:

data item '_exptl_crystal_density_meas' value 'not measured' was
changed to '?' -- the value is perceived as not measured.

Automatic conversion script
Id: cif_fix_values 6909 2019-04-08 15:41:33Z antanas 
;
_cod_original_sg_symbol_H-M P2(1)/c
_cod_database_code 1556619

loop_
_symmetry_equiv_pos_as_xyz
'x, y, z'
'-x, y+1/2, -z+1/2'
'-x, -y, -z'
'x, -y-1/2, z-1/2'

loop_
_atom_site_label
_atom_site_type_symbol
_atom_site_fract_x
_atom_site_fract_y
_atom_site_fract_z
_atom_site_U_iso_or_equiv
_atom_site_adp_type
_atom_site_occupancy
_atom_site_symmetry_multiplicity
_atom_site_calc_flag
_atom_site_refinement_flags
_atom_site_disorder_assembly
_atom_site_disorder_group
C4 C 0.1073(5) 0.3136(3) 0.09266(18) 0.0210(8) Uani 1 1 d . . .
H4A H -0.0285 0.3111 0.0995 0.025 Uiso 1 1 calc R . .
H4B H 0.1649 0.2459 0.1062 0.025 Uiso 1 1 calc R . .
N4 N 0.1397(4) 0.79103(19) 0.12157(13) 0.0121(6) Uani 1 1 d . . .
N3 N 0.1983(4) 0.4008(2) 0.12875(13) 0.0164(6) Uani 1 1 d . . .
C3 C 0.1409(5) 0.3379(3) 0.02180(18) 0.0204(8) Uani 1 1 d . . .
H3A H 0.2424 0.2938 0.0060 0.024 Uiso 1 1 calc R . .
H3B H 0.0255 0.3274 -0.0068 0.024 Uiso 1 1 calc R . .
N2 N 0.1949(4) 0.4473(2) 0.02432(13) 0.0141(6) Uani 1 1 d . . .
C2 C 0.2682(5) 0.4918(3) -0.03395(16) 0.0181(7) Uani 1 1 d . . .
H2A H 0.3054 0.5646 -0.0254 0.027 Uiso 1 1 calc R . .
H2B H 0.1711 0.4895 -0.0699 0.027 Uiso 1 1 calc R . .
H2C H 0.3775 0.4515 -0.0458 0.027 Uiso 1 1 calc R . .
N1 N 0.2974(4) 0.57475(19) 0.10102(13) 0.0115(6) Uani 1 1 d . . .
Cu1 Cu 0.28237(5) 0.71941(3) 0.052866(19) 0.01309(13) Uani 1 1 d . . .
Cl1 Cl 0.39610(11) 0.76596(6) -0.03989(4) 0.0180(2) Uani 1 1 d . . .
C1 C 0.2363(4) 0.4803(2) 0.08648(15) 0.0119(7) Uani 1 1 d . . .
C5 C 0.1346(5) 0.4160(3) 0.19388(17) 0.0239(8) Uani 1 1 d . . .
H5A H 0.2180 0.4655 0.2179 0.036 Uiso 1 1 calc R . .
H5B H 0.1364 0.3489 0.2170 0.036 Uiso 1 1 calc R . .
H5C H 0.0066 0.4438 0.1907 0.036 Uiso 1 1 calc R . .
N5 N 0.0763(4) 0.95723(19) 0.07718(13) 0.0134(6) Uani 1 1 d . . .
N6 N -0.1424(4) 0.8887(2) 0.13970(13) 0.0136(6) Uani 1 1 d . . .
C6 C 0.3771(5) 0.5963(2) 0.16499(15) 0.0133(7) Uani 1 1 d . . .
C7 C 0.5409(5) 0.5476(3) 0.19001(17) 0.0174(7) Uani 1 1 d . . .
H7 H 0.5987 0.4956 0.1651 0.021 Uiso 1 1 calc R . .
C8 C 0.6199(5) 0.5749(3) 0.25116(17) 0.0221(8) Uani 1 1 d . . .
H8 H 0.7308 0.5408 0.2680 0.027 Uiso 1 1 calc R . .
C9 C 0.5388(5) 0.6510(3) 0.28763(17) 0.0221(8) Uani 1 1 d . . .
H9 H 0.5948 0.6705 0.3291 0.027 Uiso 1 1 calc R . .
C10 C 0.3750(5) 0.6990(2) 0.26333(16) 0.0174(7) Uani 1 1 d . . .
H10 H 0.3186 0.7507 0.2889 0.021 Uiso 1 1 calc R . .
C11 C 0.2911(4) 0.6732(2) 0.20236(16) 0.0135(7) Uani 1 1 d . . .
C12 C 0.1074(5) 0.7197(2) 0.17685(15) 0.0143(7) Uani 1 1 d . . .
H12A H 0.0199 0.6632 0.1620 0.017 Uiso 1 1 calc R . .
H12B H 0.0502 0.7590 0.2121 0.017 Uiso 1 1 calc R . .
C13 C 0.0290(4) 0.8710(2) 0.11347(15) 0.0108(6) Uani 1 1 d . . .
C17 C -0.2851(5) 0.8068(3) 0.14192(18) 0.0204(8) Uani 1 1 d . . .
H17A H -0.3908 0.8328 0.1654 0.031 Uiso 1 1 calc R . .
H17B H -0.2308 0.7453 0.1645 0.031 Uiso 1 1 calc R . .
H17C H -0.3292 0.7875 0.0973 0.031 Uiso 1 1 calc R . .
C16 C -0.2175(5) 0.9886(2) 0.11400(17) 0.0191(8) Uani 1 1 d . . .
H16A H -0.2799 1.0282 0.1479 0.023 Uiso 1 1 calc R . .
H16B H -0.3076 0.9775 0.0760 0.023 Uiso 1 1 calc R . .
C15 C -0.0436(5) 1.0444(2) 0.09439(17) 0.0175(7) Uani 1 1 d . . .
H15A H -0.0720 1.0912 0.0566 0.021 Uiso 1 1 calc R . .
H15B H 0.0150 1.0857 0.1311 0.021 Uiso 1 1 calc R . .
C14 C 0.2727(4) 0.9803(2) 0.06943(17) 0.0160(7) Uani 1 1 d . . .
H14A H 0.2835 1.0489 0.0487 0.024 Uiso 1 1 calc R . .
H14B H 0.3258 0.9266 0.0420 0.024 Uiso 1 1 calc R . .
H14C H 0.3412 0.9810 0.1123 0.024 Uiso 1 1 calc R . .

loop_
_atom_site_aniso_label
_atom_site_aniso_U_11
_atom_site_aniso_U_22
_atom_site_aniso_U_33
_atom_site_aniso_U_23
_atom_site_aniso_U_13
_atom_site_aniso_U_12
C4 0.0211(19) 0.0132(16) 0.028(2) 0.0027(14) -0.0056(16) -0.0046(14)
N4 0.0163(14) 0.0098(12) 0.0106(14) 0.0007(11) 0.0031(11) 0.0001(11)
N3 0.0195(15) 0.0147(14) 0.0148(15) 0.0005(11) -0.0008(12) -0.0034(11)
C3 0.0177(18) 0.0161(16) 0.027(2) -0.0054(15) -0.0010(15) 0.0005(14)
N2 0.0164(15) 0.0136(13) 0.0120(14) -0.0019(11) -0.0007(12) 0.0011(11)
C2 0.0165(18) 0.0259(18) 0.0122(17) -0.0022(14) 0.0029(14) 0.0045(14)
N1 0.0145(14) 0.0130(13) 0.0071(13) 0.0001(10) 0.0025(11) 0.0008(10)
Cu1 0.0132(2) 0.0168(2) 0.0096(2) 0.00125(16) 0.00351(16) -0.00068(16)
Cl1 0.0196(4) 0.0212(4) 0.0138(4) 0.0052(3) 0.0070(3) 0.0014(3)
C1 0.0089(16) 0.0156(15) 0.0112(17) 0.0011(13) 0.0022(13) 0.0037(12)
C5 0.031(2) 0.0225(18) 0.019(2) 0.0050(15) 0.0074(17) -0.0044(15)
N5 0.0156(15) 0.0102(13) 0.0149(15) 0.0018(11) 0.0029(12) 0.0002(11)
N6 0.0124(14) 0.0124(13) 0.0165(15) -0.0009(11) 0.0045(12) 0.0003(11)
C6 0.0174(17) 0.0137(15) 0.0092(16) 0.0031(13) 0.0043(13) -0.0028(13)
C7 0.0149(17) 0.0187(17) 0.0189(19) 0.0045(14) 0.0047(14) 0.0003(13)
C8 0.0167(19) 0.0298(19) 0.020(2) 0.0106(15) -0.0003(15) -0.0007(15)
C9 0.027(2) 0.0281(19) 0.0111(18) 0.0027(15) -0.0013(15) -0.0104(15)
C10 0.0279(19) 0.0134(16) 0.0115(17) -0.0012(13) 0.0052(15) -0.0062(14)
C11 0.0183(17) 0.0108(15) 0.0117(17) 0.0043(13) 0.0021(14) -0.0027(13)
C12 0.0206(18) 0.0145(15) 0.0086(16) 0.0022(13) 0.0075(14) 0.0006(13)
C13 0.0125(16) 0.0145(15) 0.0051(15) -0.0033(12) -0.0010(12) -0.0027(12)
C17 0.0160(18) 0.0223(18) 0.024(2) -0.0005(15) 0.0067(15) -0.0047(14)
C16 0.0225(19) 0.0157(16) 0.0193(19) 0.0026(14) 0.0019(15) 0.0056(14)
C15 0.0184(18) 0.0138(16) 0.0205(19) 0.0027(14) 0.0033(15) 0.0031(13)
C14 0.0174(18) 0.0139(16) 0.0171(18) 0.0004(13) 0.0034(14) -0.0043(13)

loop_
_atom_type_symbol
_atom_type_description
_atom_type_scat_dispersion_real
_atom_type_scat_dispersion_imag
_atom_type_scat_source
C C 0.0033 0.0016 'International Tables Vol C Tables 4.2.6.8 and 6.1.1.4'
H H 0.0000 0.0000 'International Tables Vol C Tables 4.2.6.8 and 6.1.1.4'
Cl Cl 0.1484 0.1585 'International Tables Vol C Tables 4.2.6.8 and 6.1.1.4'
Cu Cu 0.3201 1.2651 'International Tables Vol C Tables 4.2.6.8 and 6.1.1.4'
N N 0.0061 0.0033 'International Tables Vol C Tables 4.2.6.8 and 6.1.1.4'

loop_
_geom_angle_atom_site_label_1
_geom_angle_atom_site_label_2
_geom_angle_atom_site_label_3
_geom_angle
_geom_angle_site_symmetry_1
_geom_angle_site_symmetry_3
N3 C4 C3 103.6(3) . .
N3 C4 H4A 111.0 . .
C3 C4 H4A 111.0 . .
N3 C4 H4B 111.0 . .
C3 C4 H4B 111.0 . .
H4A C4 H4B 109.0 . .
C13 N4 C12 117.3(3) . .
C13 N4 Cu1 126.9(2) . .
C12 N4 Cu1 111.51(19) . .
C1 N3 C5 124.6(3) . .
C1 N3 C4 110.0(3) . .
C5 N3 C4 114.3(3) . .
N2 C3 C4 102.8(3) . .
N2 C3 H3A 111.2 . .
C4 C3 H3A 111.2 . .
N2 C3 H3B 111.2 . .
C4 C3 H3B 111.2 . .
H3A C3 H3B 109.1 . .
C1 N2 C3 112.0(3) . .
C1 N2 C2 125.7(3) . .
C3 N2 C2 117.2(3) . .
N2 C2 H2A 109.5 . .
N2 C2 H2B 109.5 . .
H2A C2 H2B 109.5 . .
N2 C2 H2C 109.5 . .
H2A C2 H2C 109.5 . .
H2B C2 H2C 109.5 . .
C1 N1 C6 119.7(3) . .
C1 N1 Cu1 134.3(2) . .
C6 N1 Cu1 105.63(18) . .
N4 Cu1 N1 94.81(10) . .
N4 Cu1 Cl1 135.67(8) . .
N1 Cu1 Cl1 129.50(7) . .
N1 C1 N2 123.3(3) . .
N1 C1 N3 127.8(3) . .
N2 C1 N3 108.8(3) . .
N3 C5 H5A 109.5 . .
N3 C5 H5B 109.5 . .
H5A C5 H5B 109.5 . .
N3 C5 H5C 109.5 . .
H5A C5 H5C 109.5 . .
H5B C5 H5C 109.5 . .
C13 N5 C14 119.5(3) . .
C13 N5 C15 108.0(3) . .
C14 N5 C15 117.2(2) . .
C13 N6 C17 121.9(3) . .
C13 N6 C16 108.3(3) . .
C17 N6 C16 113.2(3) . .
C7 C6 C11 119.7(3) . .
C7 C6 N1 122.0(3) . .
C11 C6 N1 118.3(3) . .
C8 C7 C6 120.3(3) . .
C8 C7 H7 119.9 . .
C6 C7 H7 119.9 . .
C9 C8 C7 120.5(3) . .
C9 C8 H8 119.7 . .
C7 C8 H8 119.7 . .
C8 C9 C10 119.5(3) . .
C8 C9 H9 120.3 . .
C10 C9 H9 120.3 . .
C9 C10 C11 121.6(3) . .
C9 C10 H10 119.2 . .
C11 C10 H10 119.2 . .
C10 C11 C6 118.4(3) . .
C10 C11 C12 122.3(3) . .
C6 C11 C12 119.1(3) . .
N4 C12 C11 109.5(3) . .
N4 C12 H12A 109.8 . .
C11 C12 H12A 109.8 . .
N4 C12 H12B 109.8 . .
C11 C12 H12B 109.8 . .
H12A C12 H12B 108.2 . .
N4 C13 N5 121.9(3) . .
N4 C13 N6 128.7(3) . .
N5 C13 N6 109.3(3) . .
N6 C17 H17A 109.5 . .
N6 C17 H17B 109.5 . .
H17A C17 H17B 109.5 . .
N6 C17 H17C 109.5 . .
H17A C17 H17C 109.5 . .
H17B C17 H17C 109.5 . .
N6 C16 C15 102.6(3) . .
N6 C16 H16A 111.2 . .
C15 C16 H16A 111.2 . .
N6 C16 H16B 111.2 . .
C15 C16 H16B 111.2 . .
H16A C16 H16B 109.2 . .
N5 C15 C16 102.1(3) . .
N5 C15 H15A 111.4 . .
C16 C15 H15A 111.4 . .
N5 C15 H15B 111.4 . .
C16 C15 H15B 111.4 . .
H15A C15 H15B 109.2 . .
N5 C14 H14A 109.5 . .
N5 C14 H14B 109.5 . .
H14A C14 H14B 109.5 . .
N5 C14 H14C 109.5 . .
H14A C14 H14C 109.5 . .
H14B C14 H14C 109.5 . .

loop_
_geom_bond_atom_site_label_1
_geom_bond_atom_site_label_2
_geom_bond_distance
_geom_bond_site_symmetry_2
C4 N3 1.468(4) .
C4 C3 1.522(5) .
C4 H4A 0.9900 .
C4 H4B 0.9900 .
N4 C13 1.297(4) .
N4 C12 1.486(4) .
N4 Cu1 2.013(3) .
N3 C1 1.375(4) .
N3 C5 1.453(4) .
C3 N2 1.451(4) .
C3 H3A 0.9900 .
C3 H3B 0.9900 .
N2 C1 1.359(4) .
N2 C2 1.453(4) .
C2 H2A 0.9800 .
C2 H2B 0.9800 .
C2 H2C 0.9800 .
N1 C1 1.312(4) .
N1 C6 1.424(4) .
N1 Cu1 2.097(3) .
Cu1 Cl1 2.2002(9) .
C5 H5A 0.9800 .
C5 H5B 0.9800 .
C5 H5C 0.9800 .
N5 C13 1.385(4) .
N5 C14 1.452(4) .
N5 C15 1.463(4) .
N6 C13 1.388(4) .
N6 C17 1.465(4) .
N6 C16 1.470(4) .
C6 C7 1.394(5) .
C6 C11 1.412(4) .
C7 C8 1.387(5) .
C7 H7 0.9500 .
C8 C9 1.379(5) .
C8 H8 0.9500 .
C9 C10 1.386(5) .
C9 H9 0.9500 .
C10 C11 1.392(5) .
C10 H10 0.9500 .
C11 C12 1.504(4) .
C12 H12A 0.9900 .
C12 H12B 0.9900 .
C17 H17A 0.9800 .
C17 H17B 0.9800 .
C17 H17C 0.9800 .
C16 C15 1.510(5) .
C16 H16A 0.9900 .
C16 H16B 0.9900 .
C15 H15A 0.9900 .
C15 H15B 0.9900 .
C14 H14A 0.9800 .
C14 H14B 0.9800 .
C14 H14C 0.9800 .

loop_
_geom_torsion_atom_site_label_1
_geom_torsion_atom_site_label_2
_geom_torsion_atom_site_label_3
_geom_torsion_atom_site_label_4
_geom_torsion
_geom_torsion_site_symmetry_1
_geom_torsion_site_symmetry_2
_geom_torsion_site_symmetry_3
_geom_torsion_site_symmetry_4
C3 C4 N3 C1 14.3(4) . . . .
C3 C4 N3 C5 160.3(3) . . . .
N3 C4 C3 N2 -16.1(3) . . . .
C4 C3 N2 C1 13.6(4) . . . .
C4 C3 N2 C2 169.9(3) . . . .
C13 N4 Cu1 N1 -154.3(3) . . . .
C12 N4 Cu1 N1 1.6(2) . . . .
C13 N4 Cu1 Cl1 26.9(3) . . . .
C12 N4 Cu1 Cl1 -177.17(16) . . . .
C1 N1 Cu1 N4 118.8(3) . . . .
C6 N1 Cu1 N4 -53.9(2) . . . .
C1 N1 Cu1 Cl1 -62.3(3) . . . .
C6 N1 Cu1 Cl1 125.01(18) . . . .
C6 N1 C1 N2 -165.9(3) . . . .
Cu1 N1 C1 N2 22.2(5) . . . .
C6 N1 C1 N3 16.2(5) . . . .
Cu1 N1 C1 N3 -155.7(3) . . . .
C3 N2 C1 N1 176.6(3) . . . .
C2 N2 C1 N1 22.7(5) . . . .
C3 N2 C1 N3 -5.1(4) . . . .
C2 N2 C1 N3 -159.0(3) . . . .
C5 N3 C1 N1 30.2(5) . . . .
C4 N3 C1 N1 171.8(3) . . . .
C5 N3 C1 N2 -148.0(3) . . . .
C4 N3 C1 N2 -6.3(4) . . . .
C1 N1 C6 C7 63.4(4) . . . .
Cu1 N1 C6 C7 -122.7(3) . . . .
C1 N1 C6 C11 -119.8(3) . . . .
Cu1 N1 C6 C11 54.2(3) . . . .
C11 C6 C7 C8 -0.3(5) . . . .
N1 C6 C7 C8 176.4(3) . . . .
C6 C7 C8 C9 -0.7(5) . . . .
C7 C8 C9 C10 1.3(5) . . . .
C8 C9 C10 C11 -0.9(5) . . . .
C9 C10 C11 C6 -0.1(5) . . . .
C9 C10 C11 C12 176.3(3) . . . .
C7 C6 C11 C10 0.7(5) . . . .
N1 C6 C11 C10 -176.2(3) . . . .
C7 C6 C11 C12 -175.8(3) . . . .
N1 C6 C11 C12 7.3(4) . . . .
C13 N4 C12 C11 -148.6(3) . . . .
Cu1 N4 C12 C11 53.0(3) . . . .
C10 C11 C12 N4 110.9(3) . . . .
C6 C11 C12 N4 -72.7(3) . . . .
C12 N4 C13 N5 160.9(3) . . . .
Cu1 N4 C13 N5 -44.4(4) . . . .
C12 N4 C13 N6 -15.8(5) . . . .
Cu1 N4 C13 N6 138.9(3) . . . .
C14 N5 C13 N4 -24.7(4) . . . .
C15 N5 C13 N4 -162.1(3) . . . .
C14 N5 C13 N6 152.6(3) . . . .
C15 N5 C13 N6 15.2(3) . . . .
C17 N6 C13 N4 -43.8(5) . . . .
C16 N6 C13 N4 -177.7(3) . . . .
C17 N6 C13 N5 139.2(3) . . . .
C16 N6 C13 N5 5.2(3) . . . .
C13 N6 C16 C15 -22.4(3) . . . .
C17 N6 C16 C15 -160.7(3) . . . .
C13 N5 C15 C16 -28.4(3) . . . .
C14 N5 C15 C16 -166.8(3) . . . .
N6 C16 C15 N5 29.9(3) . . . .
